data_1556297
loop_
_publ_author_name
'Smit, Theo M.'
'Tomov, Atanas K.'
'Britovsek, George J. P.'
'Gibson, Vernon C.'
'White, Andrew J. P.'
'Williams, David J.'

_publ_section_title
;
 The effect of imine-carbon substituents in bis(imino)pyridine-based
 ethylene polymerisation catalysts across the transition series
;
_journal_issue 3
_journal_name_full 'Catalysis Science &amp; Technology'
_journal_page_first 643
_journal_paper_doi 10.1039/c2cy00448h
_journal_volume 2
_journal_year 2012
_chemical_formula_moiety 'C27 H31 Cl2 Co N3 O2, C H2 Cl2'
_chemical_formula_sum 'C28 H33 Cl4 Co N3 O2'
_chemical_formula_weight 644.30
_space_group_IT_number 61
_space_group_name_Hall '-P 2ac 2ab'
_space_group_name_H-M_alt 'P b c a'
_symmetry_cell_setting orthorhombic
_symmetry_space_group_name_H-M 'P b c a'
_atom_sites_solution_hydrogens geom
_atom_sites_solution_primary direct
_atom_sites_solution_secondary difmap
_audit_creation_method SHELXL-97
_cell_angle_alpha 90.00
_cell_angle_beta 90.00
_cell_angle_gamma 90.00
_cell_formula_units_Z 8
_cell_length_a 15.492(8)
_cell_length_b 17.191(10)
_cell_length_c 25.784(10)
_cell_measurement_reflns_used 52
_cell_measurement_temperature 293(2)
_cell_measurement_theta_max 29.85
_cell_measurement_theta_min 3.42
_cell_volume 6867(6)
_computing_cell_refinement 'Bruker XSCANS'
_computing_data_collection 'Bruker XSCANS'
_computing_data_reduction 'Bruker SHELXTL'
_computing_molecular_graphics 'Bruker SHELXTL'
_computing_publication_material 'Bruker SHELXTL'
_computing_structure_refinement 'SHELXL-97 (Sheldrick, 1997)'
_computing_structure_solution 'SHELXS-97 (Sheldrick, 1990)'
_diffrn_ambient_temperature 293(2)
_diffrn_measured_fraction_theta_full 0.990
_diffrn_measured_fraction_theta_max 0.990
_diffrn_measurement_device_type 'Bruker P4'
_diffrn_measurement_method '\w scans'
_diffrn_radiation_monochromator graphite
_diffrn_radiation_source 'fine-focus sealed tube'
_diffrn_radiation_type CuK\a
_diffrn_radiation_wavelength 1.54178
_diffrn_reflns_av_R_equivalents 0.0000
_diffrn_reflns_av_sigmaI/netI 0.1864
_diffrn_reflns_limit_h_max 17
_diffrn_reflns_limit_h_min 0
_diffrn_reflns_limit_k_max 19
_diffrn_reflns_limit_k_min 0
_diffrn_reflns_limit_l_max 28
_diffrn_reflns_limit_l_min 0
_diffrn_reflns_number 5039
_diffrn_reflns_theta_full 59.96
_diffrn_reflns_theta_max 59.96
_diffrn_reflns_theta_min 3.43
_diffrn_standards_interval_count 97
_diffrn_standards_number 3
_exptl_absorpt_coefficient_mu 6.993
_exptl_absorpt_correction_T_max 0.4501
_exptl_absorpt_correction_T_min 0.0410
_exptl_absorpt_correction_type empirical
_exptl_absorpt_process_details 'Bruker XPREP ver 5.1 (1997)'
_exptl_crystal_colour Green
_exptl_crystal_density_diffrn 1.246
_exptl_crystal_density_method 'not measured'
_exptl_crystal_description plates
_exptl_crystal_F_000 2664
_exptl_crystal_size_max 0.53
_exptl_crystal_size_mid 0.53
_exptl_crystal_size_min 0.17
_refine_diff_density_max 0.304
_refine_diff_density_min -0.387
_refine_diff_density_rms 0.061
_refine_ls_extinction_method none
_refine_ls_goodness_of_fit_ref 0.850
_refine_ls_hydrogen_treatment constr
_refine_ls_matrix_type full
_refine_ls_number_parameters 400
_refine_ls_number_reflns 5039
_refine_ls_number_restraints 134
_refine_ls_restrained_S_all 0.842
_refine_ls_R_factor_all 0.3039
_refine_ls_R_factor_gt 0.0972
_refine_ls_shift/su_max 0.001
_refine_ls_shift/su_mean 0.000
_refine_ls_structure_factor_coef Fsqd
_refine_ls_weighting_details 'calc w=1/[\s^2^(Fo^2^)+(0.0927P)^2^+0.0000P] where P=(Fo^2^+2Fc^2^)/3'
_refine_ls_weighting_scheme calc
_refine_ls_wR_factor_gt 0.2010
_refine_ls_wR_factor_ref 0.2764
_reflns_number_gt 1273
_reflns_number_total 5039
_reflns_threshold_expression >2sigma(I)
_cod_data_source_file c2cy00448h.txt
_cod_data_source_block '[Co(1)Cl2]'
_cod_depositor_comments
;
The following automatic conversions were performed:

data item '_exptl_absorpt_correction_type' value 'Empirical' was
changed to 'empirical' in accordance with the
/home/saulius/struct/COD-crude-data/automatic-downloads/DataCite-retrospective/RSC/depositions/lib/dictionaries/cif_core.dic
dictionary named 'cif_core.dic' version 2.4.2 last updated on
2011-04-26.

data item '_symmetry_cell_setting' value 'Orthorhombic' was changed
to 'orthorhombic' in accordance with the
/home/saulius/struct/COD-crude-data/automatic-downloads/DataCite-retrospective/RSC/depositions/lib/dictionaries/cif_core.dic
dictionary named 'cif_core.dic' version 2.4.2 last updated on
2011-04-26.

Automatic conversion script
Id: cif_fix_values 6909 2019-04-08 15:41:33Z antanas 
;
_cod_original_sg_symbol_H-M Pbca
_cod_database_code 1556297

loop_
_symmetry_equiv_pos_as_xyz
'x, y, z'
'-x+1/2, -y, z+1/2'
'-x, y+1/2, -z+1/2'
'x+1/2, -y+1/2, -z'
'-x, -y, -z'
'x-1/2, y, -z-1/2'
'x, -y-1/2, z-1/2'
'-x-1/2, y-1/2, z'

loop_
_atom_site_label
_atom_site_type_symbol
_atom_site_fract_x
_atom_site_fract_y
_atom_site_fract_z
_atom_site_U_iso_or_equiv
_atom_site_adp_type
_atom_site_occupancy
_atom_site_symmetry_multiplicity
_atom_site_calc_flag
_atom_site_refinement_flags
_atom_site_disorder_assembly
_atom_site_disorder_group
Co Co 0.31576(15) 0.62627(12) 0.05950(8) 0.0976(7) Uani 1 1 d . . .
Cl1 Cl 0.4093(3) 0.6579(2) 0.12214(13) 0.1108(12) Uani 1 1 d . . .
Cl2 Cl 0.1958(3) 0.6958(2) 0.04627(17) 0.1259(14) Uani 1 1 d . . .
N1 N 0.3557(8) 0.5378(6) 0.0135(4) 0.092(3) Uani 1 1 d . . .
C2 C 0.4041(11) 0.5494(8) -0.0285(6) 0.100(5) Uani 1 1 d . . .
C3 C 0.4332(9) 0.4897(8) -0.0589(5) 0.095(4) Uani 1 1 d . . .
H3A H 0.4655 0.4997 -0.0886 0.114 Uiso 1 1 calc R . .
C4 C 0.4135(11) 0.4135(8) -0.0444(6) 0.111(5) Uani 1 1 d . . .
H4A H 0.4324 0.3719 -0.0645 0.133 Uiso 1 1 calc R . .
C5 C 0.3653(10) 0.4000(8) 0.0003(5) 0.103(4) Uani 1 1 d . . .
H5A H 0.3515 0.3500 0.0113 0.124 Uiso 1 1 calc R . .
C6 C 0.3392(9) 0.4650(7) 0.0273(5) 0.088(4) Uani 1 1 d . . .
C7 C 0.4152(9) 0.6317(10) -0.0411(5) 0.094(4) Uani 1 1 d . . .
N7 N 0.3850(7) 0.6843(6) -0.0117(4) 0.090(3) Uani 1 1 d . . .
O7 O 0.4575(6) 0.6402(5) -0.0870(4) 0.102(3) Uani 1 1 d . . .
C8 C 0.5023(10) 0.7110(7) -0.1032(6) 0.122(5) Uani 1 1 d . . .
H8A H 0.5273 0.7032 -0.1369 0.183 Uiso 1 1 calc R . .
H8B H 0.5470 0.7231 -0.0788 0.183 Uiso 1 1 calc R . .
H8C H 0.4619 0.7533 -0.1048 0.183 Uiso 1 1 calc R . .
C9 C 0.2848(9) 0.4585(8) 0.0767(6) 0.091(4) Uani 1 1 d . . .
N9 N 0.2630(8) 0.5199(7) 0.1003(4) 0.092(3) Uani 1 1 d . . .
O9 O 0.2773(7) 0.3832(5) 0.0883(4) 0.115(3) Uani 1 1 d . . .
C10 C 0.2064(12) 0.3537(9) 0.1204(6) 0.147(6) Uani 1 1 d . . .
H10A H 0.2111 0.2982 0.1234 0.220 Uiso 1 1 calc R . .
H10B H 0.1522 0.3668 0.1045 0.220 Uiso 1 1 calc R . .
H10C H 0.2095 0.3768 0.1542 0.220 Uiso 1 1 calc R . .
C11 C 0.3788(11) 0.7644(9) -0.0247(7) 0.105(5) Uani 1 1 d . . .
C12 C 0.3172(12) 0.7848(8) -0.0626(6) 0.112(5) Uani 1 1 d . . .
C13 C 0.3031(10) 0.8633(8) -0.0765(6) 0.113(5) Uani 1 1 d . . .
H13A H 0.2622 0.8764 -0.1014 0.135 Uiso 1 1 calc R . .
C14 C 0.3526(13) 0.9214(9) -0.0514(8) 0.122(6) Uani 1 1 d . . .
C15 C 0.4117(11) 0.9003(9) -0.0148(7) 0.113(5) Uani 1 1 d . . .
H15A H 0.4441 0.9391 0.0011 0.135 Uiso 1 1 calc R . .
C16 C 0.4259(11) 0.8228(9) -0.0001(6) 0.105(5) Uani 1 1 d . . .
C17 C 0.2591(11) 0.7248(10) -0.0888(6) 0.133(6) Uani 1 1 d . . .
H17A H 0.2164 0.7511 -0.1094 0.199 Uiso 1 1 calc R . .
H17B H 0.2310 0.6938 -0.0629 0.199 Uiso 1 1 calc R . .
H17C H 0.2933 0.6919 -0.1107 0.199 Uiso 1 1 calc R . .
C18 C 0.3387(12) 1.0075(9) -0.0676(8) 0.172(8) Uani 1 1 d . . .
H18A H 0.3331 1.0391 -0.0371 0.257 Uiso 1 1 calc R . .
H18B H 0.2871 1.0116 -0.0881 0.257 Uiso 1 1 calc R . .
H18C H 0.3872 1.0250 -0.0876 0.257 Uiso 1 1 calc R . .
C19 C 0.4969(10) 0.8004(8) 0.0370(6) 0.123(5) Uani 1 1 d . . .
H19A H 0.4794 0.7556 0.0566 0.185 Uiso 1 1 calc R . .
H19B H 0.5081 0.8429 0.0601 0.185 Uiso 1 1 calc R . .
H19C H 0.5483 0.7884 0.0178 0.185 Uiso 1 1 calc R . .
C20 C 0.2335(14) 0.5162(8) 0.1529(6) 0.107(5) Uani 1 1 d . . .
C21 C 0.2803(12) 0.4994(9) 0.1941(7) 0.110(5) Uani 1 1 d . . .
C22 C 0.2472(15) 0.5000(10) 0.2452(6) 0.129(6) Uani 1 1 d . . .
H22A H 0.2812 0.4864 0.2735 0.155 Uiso 1 1 calc R . .
C23 C 0.1603(15) 0.5222(11) 0.2512(7) 0.129(6) Uani 1 1 d . . .
C24 C 0.1099(12) 0.5346(10) 0.2089(8) 0.139(6) Uani 1 1 d . . .
H24A H 0.0508 0.5415 0.2135 0.166 Uiso 1 1 calc R . .
C25 C 0.1445(15) 0.5374(9) 0.1572(6) 0.116(5) Uani 1 1 d . . .
C26 C 0.3781(11) 0.4795(10) 0.1861(6) 0.136(6) Uani 1 1 d . . .
H26A H 0.3839 0.4259 0.1765 0.204 Uiso 1 1 calc R . .
H26B H 0.4089 0.4888 0.2179 0.204 Uiso 1 1 calc R . .
H26C H 0.4015 0.5118 0.1592 0.204 Uiso 1 1 calc R . .
C27 C 0.1218(13) 0.5192(13) 0.3069(6) 0.197(10) Uani 1 1 d . . .
H27A H 0.0659 0.5434 0.3070 0.296 Uiso 1 1 calc R . .
H27B H 0.1593 0.5465 0.3303 0.296 Uiso 1 1 calc R . .
H27C H 0.1165 0.4660 0.3178 0.296 Uiso 1 1 calc R . .
C28 C 0.0816(11) 0.5496(10) 0.1125(6) 0.134(6) Uani 1 1 d . . .
H28A H 0.1014 0.5917 0.0911 0.201 Uiso 1 1 calc R . .
H28B H 0.0255 0.5619 0.1261 0.201 Uiso 1 1 calc R . .
H28C H 0.0782 0.5030 0.0921 0.201 Uiso 1 1 calc R . .
C30A C 0.411(4) 0.287(3) 0.3023(17) 0.119(18) Uiso 0.203(4) 1 d PDU A 1
H30A H 0.3882 0.2557 0.3302 0.143 Uiso 0.203(4) 1 calc PR A 1
H30B H 0.4695 0.2681 0.2964 0.143 Uiso 0.203(4) 1 calc PR A 1
Cl3A Cl 0.361(3) 0.262(2) 0.2545(15) 0.250(15) Uiso 0.203(4) 1 d PDU A 1
Cl4A Cl 0.424(2) 0.3657(17) 0.3256(12) 0.187(11) Uiso 0.203(4) 1 d PDU A 1
C30B C 0.483(5) 0.294(3) 0.293(3) 0.118(19) Uiso 0.184(9) 1 d PDU B 2
H30C H 0.4723 0.2625 0.3233 0.142 Uiso 0.184(9) 1 calc PR B 2
H30D H 0.5433 0.2856 0.2842 0.142 Uiso 0.184(9) 1 calc PR B 2
Cl3B Cl 0.435(3) 0.2520(19) 0.2500(13) 0.201(13) Uiso 0.184(9) 1 d PDU B 2
Cl4B Cl 0.480(2) 0.3752(18) 0.3119(13) 0.176(13) Uiso 0.184(9) 1 d PDU B 2
C30C C 0.199(4) 0.194(3) 0.2486(18) 0.081(14) Uiso 0.210(13) 1 d PDU C 3
H30E H 0.2201 0.1483 0.2299 0.097 Uiso 0.210(13) 1 calc PR C 3
H30F H 0.1581 0.2185 0.2258 0.097 Uiso 0.210(13) 1 calc PR C 3
Cl3C Cl 0.146(3) 0.1610(19) 0.2931(14) 0.175(14) Uiso 0.210(13) 1 d PDU C 3
Cl4C Cl 0.275(3) 0.248(3) 0.2504(18) 0.29(2) Uiso 0.210(13) 1 d PDU C 3
C30D C 0.164(5) 0.209(3) 0.258(3) 0.109(19) Uiso 0.195(15) 1 d PDU D 4
H30G H 0.2198 0.1890 0.2685 0.131 Uiso 0.195(15) 1 calc PR D 4
H30H H 0.1585 0.1977 0.2215 0.131 Uiso 0.195(15) 1 calc PR D 4
Cl3D Cl 0.098(3) 0.156(2) 0.2846(16) 0.174(14) Uiso 0.195(15) 1 d PDU D 4
Cl4D Cl 0.172(3) 0.295(2) 0.2615(17) 0.174(16) Uiso 0.195(15) 1 d PDU D 4
C30E C 0.075(8) 0.221(4) 0.267(5) 0.12(2) Uiso 0.099(11) 1 d PDU E 5
H30I H 0.0789 0.1995 0.2320 0.147 Uiso 0.099(11) 1 calc PR E 5
H30J H 0.0136 0.2219 0.2746 0.147 Uiso 0.099(11) 1 calc PR E 5
Cl3E Cl 0.109(6) 0.156(3) 0.3010(17) 0.14(2) Uiso 0.099(11) 1 d PDU E 5
Cl4E Cl 0.098(5) 0.305(3) 0.260(2) 0.16(2) Uiso 0.099(11) 1 d PDU E 5
C30F C 0.110(5) 0.283(4) 0.244(7) 0.12(2) Uiso 0.109(10) 1 d PDU F 6
H30K H 0.0888 0.2492 0.2713 0.139 Uiso 0.109(10) 1 calc PR F 6
H30L H 0.1089 0.2509 0.2127 0.139 Uiso 0.109(10) 1 calc PR F 6
Cl3F Cl 0.036(4) 0.340(4) 0.235(3) 0.21(2) Uiso 0.109(10) 1 d PDU F 6
Cl4F Cl 0.204(4) 0.292(3) 0.255(3) 0.138(19) Uiso 0.109(10) 1 d PDU F 6

loop_
_atom_site_aniso_label
_atom_site_aniso_U_11
_atom_site_aniso_U_22
_atom_site_aniso_U_33
_atom_site_aniso_U_23
_atom_site_aniso_U_13
_atom_site_aniso_U_12
Co 0.1151(17) 0.0826(12) 0.0951(13) -0.0069(13) -0.0029(15) 0.0047(13)
Cl1 0.131(3) 0.109(2) 0.092(2) -0.008(2) -0.001(2) -0.009(2)
Cl2 0.121(3) 0.100(2) 0.156(3) 0.009(2) 0.006(3) 0.015(2)
N1 0.116(10) 0.072(7) 0.088(7) -0.009(6) -0.007(7) -0.008(6)
C2 0.141(14) 0.078(10) 0.080(9) 0.005(8) -0.038(10) -0.017(9)
C3 0.120(12) 0.100(10) 0.066(7) -0.017(9) -0.008(8) -0.009(9)
C4 0.170(15) 0.063(8) 0.100(11) 0.000(8) -0.016(11) 0.008(10)
C5 0.136(13) 0.088(10) 0.087(9) -0.005(8) 0.002(10) -0.011(9)
C6 0.104(11) 0.056(8) 0.105(10) -0.016(8) 0.007(9) 0.002(7)
C7 0.090(11) 0.112(12) 0.079(8) 0.010(9) -0.002(8) 0.007(9)
N7 0.098(9) 0.075(7) 0.097(7) -0.001(7) -0.004(7) -0.016(6)
O7 0.120(8) 0.079(6) 0.108(6) -0.006(6) 0.008(6) -0.009(5)
C8 0.140(14) 0.077(9) 0.149(13) 0.021(9) 0.021(11) -0.011(9)
C9 0.089(11) 0.084(10) 0.100(10) 0.002(9) -0.016(9) 0.002(8)
N9 0.095(9) 0.098(9) 0.083(7) -0.003(7) -0.017(7) -0.005(7)
O9 0.149(9) 0.059(5) 0.136(7) 0.010(6) 0.032(7) -0.013(5)
C10 0.180(17) 0.119(12) 0.140(13) -0.004(11) 0.044(14) -0.047(12)
C11 0.105(12) 0.090(12) 0.119(12) 0.013(10) 0.033(10) -0.001(9)
C12 0.152(15) 0.072(9) 0.111(10) 0.023(9) 0.002(12) -0.002(10)
C13 0.119(12) 0.095(11) 0.125(11) 0.005(10) 0.005(10) -0.008(10)
C14 0.140(15) 0.079(11) 0.148(15) 0.018(12) 0.034(14) -0.003(10)
C15 0.127(15) 0.091(12) 0.120(12) 0.002(10) 0.028(12) -0.003(10)
C16 0.129(15) 0.083(11) 0.103(10) 0.003(9) 0.034(11) -0.020(10)
C17 0.140(14) 0.140(14) 0.118(12) -0.001(12) -0.014(12) 0.016(12)
C18 0.168(18) 0.111(13) 0.24(2) 0.019(14) 0.067(17) 0.026(12)
C19 0.122(13) 0.106(11) 0.142(13) 0.011(10) -0.032(12) -0.022(10)
C20 0.153(17) 0.063(8) 0.103(12) 0.014(9) 0.014(13) 0.013(9)
C21 0.118(16) 0.113(11) 0.098(11) 0.020(10) -0.017(11) -0.029(10)
C22 0.151(17) 0.147(13) 0.090(11) 0.004(11) -0.026(13) -0.026(13)
C23 0.125(16) 0.157(15) 0.106(12) -0.016(12) -0.012(13) -0.020(13)
C24 0.107(15) 0.151(15) 0.158(17) -0.019(15) 0.009(14) -0.013(12)
C25 0.174(18) 0.090(10) 0.084(10) -0.009(9) 0.004(12) 0.017(11)
C26 0.127(16) 0.157(16) 0.123(13) 0.020(12) -0.010(12) 0.024(12)
C27 0.22(2) 0.30(3) 0.080(10) -0.022(14) 0.060(13) -0.02(2)
C28 0.151(16) 0.146(14) 0.104(12) -0.001(11) -0.014(12) -0.002(12)

loop_
_atom_type_symbol
_atom_type_description
_atom_type_scat_dispersion_real
_atom_type_scat_dispersion_imag
_atom_type_scat_source
C C 0.0181 0.0091 'International Tables Vol C Tables 4.2.6.8 and 6.1.1.4'
H H 0.0000 0.0000 'International Tables Vol C Tables 4.2.6.8 and 6.1.1.4'
N N 0.0311 0.0180 'International Tables Vol C Tables 4.2.6.8 and 6.1.1.4'
O O 0.0492 0.0322 'International Tables Vol C Tables 4.2.6.8 and 6.1.1.4'
Cl Cl 0.3639 0.7018 'International Tables Vol C Tables 4.2.6.8 and 6.1.1.4'
Co Co -2.3653 3.6143 'International Tables Vol C Tables 4.2.6.8 and 6.1.1.4'

loop_
_geom_angle_atom_site_label_1
_geom_angle_atom_site_label_2
_geom_angle_atom_site_label_3
_geom_angle
N1 Co Cl2 124.5(3)
N1 Co Cl1 114.0(3)
Cl2 Co Cl1 121.25(17)
N1 Co N9 77.0(5)
Cl2 Co N9 101.7(3)
Cl1 Co N9 95.4(3)
N1 Co N7 73.9(5)
Cl2 Co N7 91.9(3)
Cl1 Co N7 99.5(3)
N9 Co N7 150.7(4)
C6 N1 C2 117.9(12)
C6 N1 Co 119.5(10)
C2 N1 Co 122.4(10)
N1 C2 C3 122.7(13)
N1 C2 C7 113.1(15)
C3 C2 C7 124.0(15)
C2 C3 C4 118.5(13)
C5 C4 C3 119.7(14)
C6 C5 C4 116.1(13)
N1 C6 C5 125.0(13)
N1 C6 C9 113.4(11)
C5 C6 C9 121.5(13)
N7 C7 O7 128.3(14)
N7 C7 C2 120.8(14)
O7 C7 C2 110.8(14)
C7 N7 C11 125.1(12)
C7 N7 Co 109.4(9)
C11 N7 Co 124.4(10)
C7 O7 C8 124.6(12)
N9 C9 O9 132.8(14)
N9 C9 C6 119.1(13)
O9 C9 C6 107.8(13)
C9 N9 C20 120.2(13)
C9 N9 Co 110.8(10)
C20 N9 Co 126.3(9)
C9 O9 C10 121.9(12)
C16 C11 C12 119.3(14)
C16 C11 N7 123.8(16)
C12 C11 N7 116.9(15)
C11 C12 C13 121.3(16)
C11 C12 C17 122.5(13)
C13 C12 C17 116.2(16)
C12 C13 C14 118.3(16)
C15 C14 C13 119.5(15)
C15 C14 C18 122.2(18)
C13 C14 C18 118.4(18)
C14 C15 C16 123.0(16)
C11 C16 C15 118.7(16)
C11 C16 C19 119.1(14)
C15 C16 C19 121.9(16)
C21 C20 C25 121.5(18)
C21 C20 N9 126.7(18)
C25 C20 N9 111.7(16)
C20 C21 C22 123.4(18)
C20 C21 C26 118.3(17)
C22 C21 C26 118.3(17)
C23 C22 C21 116.8(18)
C24 C23 C22 120.3(19)
C24 C23 C27 122(2)
C22 C23 C27 117.3(19)
C23 C24 C25 122.3(18)
C20 C25 C24 115.1(17)
C20 C25 C28 126.4(17)
C24 C25 C28 117.8(19)
Cl4A C30A Cl3A 130(3)
Cl4B C30B Cl3B 132(3)
Cl4C C30C Cl3C 129(3)
Cl4D C30D Cl3D 129(3)
Cl4E C30E Cl3E 134(4)
Cl4F C30F Cl3F 133(4)

loop_
_geom_bond_atom_site_label_1
_geom_bond_atom_site_label_2
_geom_bond_distance
Co N1 2.026(11)
Co Cl2 2.236(5)
Co Cl1 2.237(4)
Co N9 2.261(11)
Co N7 2.348(11)
N1 C6 1.325(14)
N1 C2 1.331(17)
C2 C3 1.367(17)
C2 C7 1.462(19)
C3 C4 1.397(17)
C4 C5 1.391(18)
C5 C6 1.377(16)
C6 C9 1.532(17)
C7 N7 1.271(15)
C7 O7 1.360(14)
N7 C11 1.419(17)
O7 C8 1.463(14)
C9 N9 1.264(15)
C9 O9 1.333(14)
N9 C20 1.433(17)
O9 C10 1.466(15)
C11 C16 1.394(19)
C11 C12 1.410(19)
C12 C13 1.412(18)
C12 C17 1.527(19)
C13 C14 1.42(2)
C14 C15 1.36(2)
C14 C18 1.55(2)
C15 C16 1.403(19)
C16 C19 1.507(19)
C20 C21 1.317(19)
C20 C25 1.43(2)
C21 C22 1.41(2)
C21 C26 1.57(2)
C22 C23 1.41(2)
C23 C24 1.36(2)
C23 C27 1.56(2)
C24 C25 1.44(2)
C25 C28 1.52(2)
C30A Cl4A 1.49(3)
C30A Cl3A 1.52(3)
C30B Cl4B 1.49(3)
C30B Cl3B 1.51(3)
C30C Cl4C 1.50(3)
C30C Cl3C 1.52(3)
C30D Cl4D 1.50(3)
C30D Cl3D 1.53(3)
C30E Cl4E 1.49(3)
C30E Cl3E 1.52(3)
C30F Cl4F 1.49(3)
C30F Cl3F 1.52(3)
